data_2208140
loop_
_publ_author_name
'Yu, Qing'
'Li, Chun-Ying'
'Yang, Xiao-E'
'Bian He-Dong'
'Liang, Hong'

_publ_section_title
;
 Aquabis(1-formyl-2-naphtholato-\k^2^<i>O</i>,<i>O</i>')copper(II)
;
_journal_coeditor_code OM6286
_journal_issue 2
_journal_name_full 'Acta Crystallographica Section E'
_journal_page_first m391
_journal_page_last m393
_journal_paper_doi 10.1107/S1600536806002674
_journal_volume 62
_journal_year 2006
_chemical_formula_iupac '[Cu (C11 H7 O2)2 (H2 O)]'
_chemical_formula_moiety 'C22 H16 Cu O5'
_chemical_formula_sum 'C22 H16 Cu O5'
_chemical_formula_weight 423.89
_chemical_name_systematic
;
Aquabis(1-formyl-2-naphtholato-\k^2^O,O')copper(II)
;
_space_group_IT_number 4
_symmetry_cell_setting monoclinic
_symmetry_space_group_name_Hall 'P 2yb'
_symmetry_space_group_name_H-M 'P 1 21 1'
_atom_sites_solution_hydrogens geom
_atom_sites_solution_primary direct
_atom_sites_solution_secondary difmap
_audit_creation_method SHELXL-97
_cell_angle_alpha 90.00
_cell_angle_beta 90.248(8)
_cell_angle_gamma 90.00
_cell_formula_units_Z 2
_cell_length_a 9.037(4)
_cell_length_b 5.590(3)
_cell_length_c 17.484(8)
_cell_measurement_reflns_used 838
_cell_measurement_temperature 293(2)
_cell_measurement_theta_max 23.44
_cell_measurement_theta_min 3.24
_cell_volume 883.2(7)
_computing_cell_refinement SMART
_computing_data_collection 'SMART (Bruker, 1998)'
_computing_data_reduction 'SAINT (Bruker, 1998)'
_computing_molecular_graphics 'SHELXTL (Bruker, 1997)'
_computing_publication_material SHELXTL
_computing_structure_refinement 'SHELXL97 (Sheldrick, 1997)'
_computing_structure_solution 'SHELXS97 (Sheldrick, 1997)'
_diffrn_ambient_temperature 293(2)
_diffrn_measured_fraction_theta_full 1.000
_diffrn_measured_fraction_theta_max 1.000
_diffrn_measurement_device_type 'Bruker SMART CCD area-detector'
_diffrn_measurement_method '\f and \w'
_diffrn_radiation_monochromator graphite
_diffrn_radiation_source 'fine-focus sealed tube'
_diffrn_radiation_type MoK\a
_diffrn_radiation_wavelength 0.71073
_diffrn_reflns_av_R_equivalents 0.0336
_diffrn_reflns_av_sigmaI/netI 0.0851
_diffrn_reflns_limit_h_max 11
_diffrn_reflns_limit_h_min -11
_diffrn_reflns_limit_k_max 7
_diffrn_reflns_limit_k_min -7
_diffrn_reflns_limit_l_max 21
_diffrn_reflns_limit_l_min -11
_diffrn_reflns_number 5096
_diffrn_reflns_theta_full 26.53
_diffrn_reflns_theta_max 26.53
_diffrn_reflns_theta_min 2.25
_diffrn_standards_number 0
_exptl_absorpt_coefficient_mu 1.269
_exptl_absorpt_correction_T_max 0.8626
_exptl_absorpt_correction_T_min 0.7676
_exptl_absorpt_correction_type multi-scan
_exptl_absorpt_process_details '(SADABS; Sheldrick, 1996)'
_exptl_crystal_colour 'dark green'
_exptl_crystal_density_diffrn 1.594
_exptl_crystal_density_method 'not measured'
_exptl_crystal_description prism
_exptl_crystal_F_000 434
_exptl_crystal_size_max 0.22
_exptl_crystal_size_mid 0.18
_exptl_crystal_size_min 0.12
_refine_diff_density_max 0.657
_refine_diff_density_min -0.426
_refine_ls_abs_structure_details 'Flack (1983), 1431 Friedel pairs'
_refine_ls_abs_structure_Flack 0.00(2)
_refine_ls_extinction_method none
_refine_ls_goodness_of_fit_ref 0.980
_refine_ls_hydrogen_treatment constr
_refine_ls_matrix_type full
_refine_ls_number_parameters 254
_refine_ls_number_reflns 3452
_refine_ls_number_restraints 1
_refine_ls_restrained_S_all 0.980
_refine_ls_R_factor_all 0.0768
_refine_ls_R_factor_gt 0.0494
_refine_ls_shift/su_max 0.001
_refine_ls_shift/su_mean 0.000
_refine_ls_structure_factor_coef Fsqd
_refine_ls_weighting_details 'calc w=1/[\s^2^(Fo^2^)+(0.0411P)^2^] where P=(Fo^2^+2Fc^2^)/3'
_refine_ls_weighting_scheme calc
_refine_ls_wR_factor_gt 0.0925
_refine_ls_wR_factor_ref 0.1019
_reflns_number_gt 2625
_reflns_number_total 3452
_reflns_threshold_expression I>2\s(I)
_cod_data_source_file om6286.cif
_cod_data_source_block I
_cod_depositor_comments
;
The following automatic conversions were performed:
'_symmetry_cell_setting' value 'Monoclinic' changed to 'monoclinic'
according to '/home/saulius/struct/CIF-dictionaries/cif_core.dic'
dictionary named 'cif_core.dic' version 2.4.1 from 2010-06-29.

Automatic conversion script
Id: cif_fix_enum 1527 2010-12-29 10:47:43Z saulius 

The following automatic conversions were performed:

'_symmetry_cell_setting' value 'Monoclinic' changed to 'monoclinic'
according to /home/saulius/struct/CIF-dictionaries/cif_core.dic
dictionary named 'cif_core.dic' version 2.4.1 from 2010-06-29.

Automatic conversion script
Id: cif_fix_values 1715 2011-07-08 13:25:40Z adriana 
;
_cod_original_cell_volume 883.3(7)
_cod_original_sg_symbol_H-M 'P 21'
_cod_database_code 2208140
_cod_database_fobs_code 2208140

loop_
_symmetry_equiv_pos_as_xyz
'x, y, z'
'-x, y+1/2, -z'

loop_
_atom_site_label
_atom_site_fract_x
_atom_site_fract_y
_atom_site_fract_z
_atom_site_U_iso_or_equiv
_atom_site_adp_type
_atom_site_calc_flag
_atom_site_refinement_flags
_atom_site_occupancy
_atom_site_type_symbol
Cu1 0.29973(5) 0.17800(14) 0.01006(3) 0.03112(16) Uani d . 1 Cu
O1 0.1790(3) 0.3813(6) 0.07284(18) 0.0364(8) Uani d . 1 O
O2 0.3603(3) -0.0077(6) 0.09891(18) 0.0333(8) Uani d . 1 O
O3 0.4341(3) -0.0008(6) -0.05444(17) 0.0313(8) Uani d . 1 O
O4 0.2449(4) 0.3889(6) -0.07092(19) 0.0361(8) Uani d . 1 O
O5 0.1211(4) -0.1246(6) -0.0105(2) 0.0557(11) Uani d . 1 O
H5A 0.0362 -0.1193 0.0132 0.067 Uiso d R 1 H
H5B 0.1600 -0.2601 -0.0169 0.067 Uiso d R 1 H
C1 0.1565(5) 0.3705(10) 0.1452(3) 0.0271(11) Uani d . 1 C
C2 0.0649(5) 0.5533(9) 0.1779(3) 0.0334(12) Uani d . 1 C
H2 0.0269 0.6731 0.1466 0.040 Uiso calc R 1 H
C3 0.0326(5) 0.5549(9) 0.2537(3) 0.0387(13) Uani d . 1 C
H3 -0.0265 0.6771 0.2728 0.046 Uiso calc R 1 H
C4 0.0860(5) 0.3760(11) 0.3051(3) 0.0366(12) Uani d . 1 C
C5 0.0492(6) 0.3856(12) 0.3827(3) 0.0503(15) Uani d . 1 C
H5 -0.0099 0.5096 0.4006 0.060 Uiso calc R 1 H
C6 0.0992(7) 0.2145(15) 0.4327(3) 0.060(2) Uani d . 1 C
H6 0.0741 0.2229 0.4841 0.073 Uiso calc R 1 H
C7 0.1872(7) 0.0287(12) 0.4064(3) 0.0569(17) Uani d . 1 C
H7 0.2200 -0.0885 0.4402 0.068 Uiso calc R 1 H
C8 0.2265(6) 0.0174(10) 0.3296(3) 0.0433(13) Uani d . 1 C
H8 0.2869 -0.1067 0.3130 0.052 Uiso calc R 1 H
C9 0.1765(4) 0.1909(16) 0.2762(2) 0.0304(10) Uani d . 1 C
C10 0.2134(4) 0.1889(16) 0.1950(2) 0.0281(10) Uani d . 1 C
C11 0.3114(5) 0.0126(9) 0.1655(3) 0.0297(11) Uani d . 1 C
H11 0.3433 -0.1026 0.2002 0.036 Uiso calc R 1 H
C12 0.2793(5) 0.3706(9) -0.1424(3) 0.0281(11) Uani d . 1 C
C13 0.2210(5) 0.5531(9) -0.1924(3) 0.0349(12) Uani d . 1 C
H13 0.1662 0.6781 -0.1718 0.042 Uiso calc R 1 H
C14 0.2446(5) 0.5458(9) -0.2687(3) 0.0397(13) Uani d . 1 C
H14 0.2038 0.6653 -0.2992 0.048 Uiso calc R 1 H
C15 0.3295(5) 0.3623(10) -0.3042(3) 0.0317(11) Uani d . 1 C
C16 0.3534(6) 0.3541(12) -0.3841(3) 0.0492(15) Uani d . 1 C
H16 0.3118 0.4723 -0.4148 0.059 Uiso calc R 1 H
C17 0.4352(5) 0.1788(17) -0.4173(3) 0.0541(13) Uani d . 1 C
H17 0.4476 0.1759 -0.4701 0.065 Uiso calc R 1 H
C18 0.4998(6) 0.0052(11) -0.3720(3) 0.0478(14) Uani d . 1 C
H18 0.5587 -0.1117 -0.3944 0.057 Uiso calc R 1 H
C19 0.4777(5) 0.0029(10) -0.2939(3) 0.0382(12) Uani d . 1 C
H19 0.5189 -0.1197 -0.2648 0.046 Uiso calc R 1 H
C20 0.3937(4) 0.1840(16) -0.2567(2) 0.0277(9) Uani d . 1 C
C21 0.3677(4) 0.1853(15) -0.1748(2) 0.0250(9) Uani d . 1 C
C22 0.4423(5) 0.0232(9) -0.1258(3) 0.0327(12) Uani d . 1 C
H22 0.5072 -0.0811 -0.1500 0.039 Uiso calc R 1 H

loop_
_atom_site_aniso_label
_atom_site_aniso_U_11
_atom_site_aniso_U_22
_atom_site_aniso_U_33
_atom_site_aniso_U_12
_atom_site_aniso_U_13
_atom_site_aniso_U_23
Cu1 0.0343(3) 0.0301(3) 0.0290(3) 0.0093(4) 0.00227(19) 0.0002(4)
O1 0.044(2) 0.036(2) 0.030(2) 0.0144(18) 0.0017(16) 0.0002(17)
O2 0.0386(19) 0.0349(19) 0.0265(19) 0.0134(16) -0.0011(15) -0.0005(16)
O3 0.0341(18) 0.0337(19) 0.026(2) 0.0154(16) 0.0043(14) 0.0041(16)
O4 0.045(2) 0.029(2) 0.035(2) 0.0101(17) 0.0073(16) 0.0062(17)
O5 0.0349(19) 0.032(2) 0.100(3) -0.0022(18) -0.006(2) -0.003(2)
C1 0.024(2) 0.029(3) 0.029(3) 0.001(2) -0.003(2) -0.002(2)
C2 0.032(3) 0.035(3) 0.033(3) 0.011(2) -0.006(2) -0.005(2)
C3 0.038(3) 0.035(3) 0.042(3) 0.009(2) 0.003(2) -0.011(3)
C4 0.039(3) 0.042(3) 0.029(3) -0.010(3) 0.007(2) -0.007(3)
C5 0.060(4) 0.054(4) 0.037(4) -0.001(3) 0.003(3) -0.011(3)
C6 0.081(4) 0.068(6) 0.032(3) -0.013(4) 0.013(3) -0.011(4)
C7 0.076(4) 0.058(4) 0.036(4) -0.012(4) 0.000(3) 0.015(3)
C8 0.049(3) 0.041(3) 0.041(3) 0.004(3) 0.001(3) 0.003(3)
C9 0.029(2) 0.034(3) 0.028(2) -0.010(3) -0.0001(17) 0.000(4)
C10 0.028(2) 0.029(2) 0.027(2) 0.002(3) -0.0011(16) -0.008(4)
C11 0.034(3) 0.027(3) 0.027(3) 0.002(2) -0.007(2) 0.001(2)
C12 0.021(2) 0.026(3) 0.037(3) -0.003(2) -0.002(2) 0.000(2)
C13 0.039(3) 0.030(3) 0.036(3) 0.009(2) -0.002(2) 0.006(2)
C14 0.045(3) 0.032(3) 0.042(3) 0.004(2) -0.002(2) 0.010(2)
C15 0.036(3) 0.033(3) 0.025(3) -0.002(2) 0.000(2) 0.006(2)
C16 0.058(4) 0.053(4) 0.036(3) 0.001(3) 0.001(3) 0.011(3)
C17 0.069(3) 0.067(3) 0.026(3) -0.007(6) 0.006(2) -0.017(5)
C18 0.056(4) 0.047(3) 0.040(3) 0.013(3) 0.008(3) -0.007(3)
C19 0.047(3) 0.039(3) 0.029(3) 0.007(3) -0.002(2) 0.000(2)
C20 0.0257(19) 0.029(2) 0.029(2) 0.003(3) -0.0032(16) -0.007(4)
C21 0.0215(18) 0.025(2) 0.029(2) 0.001(3) -0.0019(16) 0.004(4)
C22 0.036(3) 0.030(3) 0.032(3) 0.009(2) 0.006(2) -0.001(2)

loop_
_atom_type_symbol
_atom_type_description
_atom_type_scat_dispersion_real
_atom_type_scat_dispersion_imag
_atom_type_scat_source
C C 0.0033 0.0016 'International Tables Vol C Tables 4.2.6.8 and 6.1.1.4'
H H 0.0000 0.0000 'International Tables Vol C Tables 4.2.6.8 and 6.1.1.4'
O O 0.0106 0.0060 'International Tables Vol C Tables 4.2.6.8 and 6.1.1.4'
Cu Cu 0.3201 1.2651 'International Tables Vol C Tables 4.2.6.8 and 6.1.1.4'

loop_
_geom_angle_atom_site_label_1
_geom_angle_atom_site_label_2
_geom_angle_atom_site_label_3
_geom_angle
_geom_angle_publ_flag
O4 Cu1 O1 84.95(14) y
O4 Cu1 O3 92.77(14) y
O1 Cu1 O3 174.47(16) y
O4 Cu1 O2 174.05(16) y
O1 Cu1 O2 91.04(14) y
O3 Cu1 O2 90.83(13) y
O4 Cu1 O5 98.88(14) y
O1 Cu1 O5 96.96(15) y
O3 Cu1 O5 88.36(14) y
O2 Cu1 O5 85.95(14) y
C1 O1 Cu1 128.9(3) ?
C11 O2 Cu1 126.5(3) ?
C22 O3 Cu1 124.2(3) ?
C12 O4 Cu1 127.3(3) ?
Cu1 O5 H5A 120.2 ?
Cu1 O5 H5B 112.3 ?
H5A O5 H5B 117.4 ?
O1 C1 C10 125.1(4) ?
O1 C1 C2 117.0(4) ?
C10 C1 C2 117.9(4) ?
C3 C2 C1 121.4(4) ?
C3 C2 H2 119.3 ?
C1 C2 H2 119.3 ?
C2 C3 C4 122.4(5) ?
C2 C3 H3 118.8 ?
C4 C3 H3 118.8 ?
C5 C4 C9 121.0(5) ?
C5 C4 C3 120.1(5) ?
C9 C4 C3 118.8(4) ?
C6 C5 C4 120.8(6) ?
C6 C5 H5 119.6 ?
C4 C5 H5 119.6 ?
C5 C6 C7 120.0(5) ?
C5 C6 H6 120.0 ?
C7 C6 H6 120.0 ?
C6 C7 C8 120.2(6) ?
C6 C7 H7 119.9 ?
C8 C7 H7 119.9 ?
C7 C8 C9 121.5(6) ?
C7 C8 H8 119.3 ?
C9 C8 H8 119.3 ?
C4 C9 C8 116.6(4) ?
C4 C9 C10 119.2(7) ?
C8 C9 C10 124.2(7) ?
C11 C10 C1 119.5(4) ?
C11 C10 C9 120.2(6) ?
C1 C10 C9 120.2(6) ?
O2 C11 C10 128.5(5) ?
O2 C11 H11 115.7 ?
C10 C11 H11 115.7 ?
O4 C12 C21 125.3(4) ?
O4 C12 C13 116.2(4) ?
C21 C12 C13 118.5(4) ?
C14 C13 C12 121.2(5) ?
C14 C13 H13 119.4 ?
C12 C13 H13 119.4 ?
C13 C14 C15 122.6(5) ?
C13 C14 H14 118.7 ?
C15 C14 H14 118.7 ?
C16 C15 C20 119.4(5) ?
C16 C15 C14 122.5(5) ?
C20 C15 C14 118.1(4) ?
C17 C16 C15 122.1(5) ?
C17 C16 H16 119.0 ?
C15 C16 H16 119.0 ?
C16 C17 C18 119.4(5) ?
C16 C17 H17 120.3 ?
C18 C17 H17 120.3 ?
C17 C18 C19 120.8(5) ?
C17 C18 H18 119.6 ?
C19 C18 H18 119.6 ?
C18 C19 C20 121.6(5) ?
C18 C19 H19 119.2 ?
C20 C19 H19 119.2 ?
C15 C20 C19 116.8(4) ?
C15 C20 C21 120.4(6) ?
C19 C20 C21 122.8(7) ?
C22 C21 C12 119.4(4) ?
C22 C21 C20 121.0(6) ?
C12 C21 C20 119.2(6) ?
O3 C22 C21 129.7(4) ?
O3 C22 H22 115.2 ?
C21 C22 H22 115.2 ?

loop_
_geom_bond_atom_site_label_1
_geom_bond_atom_site_label_2
_geom_bond_distance
_geom_bond_publ_flag
Cu1 O4 1.906(3) y
Cu1 O1 1.923(3) y
Cu1 O3 1.938(3) y
Cu1 O2 1.945(3) y
Cu1 O5 2.364(4) y
O1 C1 1.283(5) ?
O2 C11 1.252(5) ?
O3 C22 1.257(5) ?
O4 C12 1.293(5) ?
O5 H5A 0.8742 ?
O5 H5B 0.8429 ?
C1 C10 1.432(8) ?
C1 C2 1.435(7) ?
C2 C3 1.358(7) ?
C2 H2 0.9300 ?
C3 C4 1.428(7) ?
C3 H3 0.9300 ?
C4 C5 1.399(7) ?
C4 C9 1.414(9) ?
C5 C6 1.371(9) ?
C5 H5 0.9300 ?
C6 C7 1.388(9) ?
C6 H6 0.9300 ?
C7 C8 1.391(7) ?
C7 H7 0.9300 ?
C8 C9 1.419(9) ?
C8 H8 0.9300 ?
C9 C10 1.459(5) ?
C10 C11 1.424(8) ?
C11 H11 0.9300 ?
C12 C21 1.427(8) ?
C12 C13 1.442(7) ?
C13 C14 1.353(7) ?
C13 H13 0.9300 ?
C14 C15 1.425(7) ?
C14 H14 0.9300 ?
C15 C16 1.416(7) ?
C15 C20 1.419(8) ?
C16 C17 1.360(9) ?
C16 H16 0.9300 ?
C17 C18 1.380(9) ?
C17 H17 0.9300 ?
C18 C19 1.382(7) ?
C18 H18 0.9300 ?
C19 C20 1.424(8) ?
C19 H19 0.9300 ?
C20 C21 1.453(5) ?
C21 C22 1.416(8) ?
C22 H22 0.9300 ?

loop_
_geom_hbond_atom_site_label_D
_geom_hbond_atom_site_label_H
_geom_hbond_atom_site_label_A
_geom_hbond_site_symmetry_A
_geom_hbond_distance_DH
_geom_hbond_distance_HA
_geom_hbond_distance_DA
_geom_hbond_angle_DHA
_geom_hbond_publ_flag
O5 H5A O1 2_545 0.87 2.45 2.919(5) 114 y
O5 H5B O1 1_545 0.84 2.55 3.165(5) 131 y
O5 H5B O4 1_545 0.84 2.31 3.126(5) 163 y

loop_
_geom_torsion_atom_site_label_1
_geom_torsion_atom_site_label_2
_geom_torsion_atom_site_label_3
_geom_torsion_atom_site_label_4
_geom_torsion
O4 Cu1 O1 C1 -176.9(4)
O2 Cu1 O1 C1 -1.3(4)
O5 Cu1 O1 C1 84.7(4)
O1 Cu1 O2 C11 6.6(4)
O3 Cu1 O2 C11 -178.6(4)
O5 Cu1 O2 C11 -90.3(4)
O4 Cu1 O3 C22 -9.9(4)
O2 Cu1 O3 C22 174.9(4)
O5 Cu1 O3 C22 89.0(4)
O1 Cu1 O4 C12 -176.7(4)
O3 Cu1 O4 C12 8.3(4)
O5 Cu1 O4 C12 -80.4(4)
Cu1 O1 C1 C10 -3.6(7)
Cu1 O1 C1 C2 177.5(3)
O1 C1 C2 C3 178.9(4)
C10 C1 C2 C3 -0.1(7)
C1 C2 C3 C4 -0.5(7)
C2 C3 C4 C5 -179.8(5)
C2 C3 C4 C9 0.3(7)
C9 C4 C5 C6 -0.4(8)
C3 C4 C5 C6 179.7(5)
C4 C5 C6 C7 -0.1(9)
C5 C6 C7 C8 0.8(9)
C6 C7 C8 C9 -1.0(9)
C5 C4 C9 C8 0.3(8)
C3 C4 C9 C8 -179.9(5)
C5 C4 C9 C10 -179.4(5)
C3 C4 C9 C10 0.4(8)
C7 C8 C9 C4 0.5(8)
C7 C8 C9 C10 -179.8(6)
O1 C1 C10 C11 4.7(7)
C2 C1 C10 C11 -176.4(5)
O1 C1 C10 C9 -178.1(5)
C2 C1 C10 C9 0.8(7)
C4 C9 C10 C11 176.2(5)
C8 C9 C10 C11 -3.4(9)
C4 C9 C10 C1 -1.0(8)
C8 C9 C10 C1 179.4(5)
Cu1 O2 C11 C10 -7.5(7)
C1 C10 C11 O2 1.2(8)
C9 C10 C11 O2 -176.0(5)
Cu1 O4 C12 C21 -0.5(7)
Cu1 O4 C12 C13 178.9(3)
O4 C12 C13 C14 -177.1(4)
C21 C12 C13 C14 2.3(7)
C12 C13 C14 C15 -1.1(8)
C13 C14 C15 C16 179.6(5)
C13 C14 C15 C20 -1.3(7)
C20 C15 C16 C17 0.6(8)
C14 C15 C16 C17 179.7(5)
C15 C16 C17 C18 -1.2(9)
C16 C17 C18 C19 2.3(9)
C17 C18 C19 C20 -2.8(9)
C16 C15 C20 C19 -0.9(7)
C14 C15 C20 C19 180.0(5)
C16 C15 C20 C21 -178.5(6)
C14 C15 C20 C21 2.4(8)
C18 C19 C20 C15 2.0(8)
C18 C19 C20 C21 179.5(6)
O4 C12 C21 C22 -9.1(8)
C13 C12 C21 C22 171.5(5)
O4 C12 C21 C20 178.2(5)
C13 C12 C21 C20 -1.2(7)
C15 C20 C21 C22 -173.8(5)
C19 C20 C21 C22 8.8(9)
C15 C20 C21 C12 -1.2(9)
C19 C20 C21 C12 -178.6(5)
Cu1 O3 C22 C21 3.9(8)
C12 C21 C22 O3 7.3(9)
C20 C21 C22 O3 179.9(6)
